data_1571241
loop_
_publ_author_name
'Gerz, Isabelle'
'Aunan, Erlend S.'
'Finelli, Valeria'
'Abu Rasheed, Mouhammad'
'Deplano, Gabriele'
'Cortez S P, Rafael'
'Schmidtke, Inga L.'
'Wragg, David S.'
'Signorile, Matteo'
'Hylland, Knut T.'
'Borfecchia, Elisa'
'Lillerud, Karl Petter'
'Bordiga, Silvia'
'Olsbye, Unni'
'Amedjkouh, Mohamed'

_publ_section_title
;
 Enabling a bioinspired <i>N</i>,<i>N</i>,<i>N</i>-copper coordination
 motif through spatial control in UiO-67: synthesis and reactivity.
;
_journal_issue 19
_journal_name_full 'Dalton transactions (Cambridge, England : 2003)'
_journal_page_first 8141
_journal_page_last 8153
_journal_paper_doi 10.1039/d3dt03096b
_journal_volume 53
_journal_year 2024
_chemical_formula_moiety 'C19 H18 N4 O4'
_chemical_formula_sum 'C19 H18 N4 O4'
_chemical_formula_weight 366.37
_space_group_crystal_system monoclinic
_space_group_IT_number 9
_space_group_name_Hall 'C -2yc'
_space_group_name_H-M_alt 'C 1 c 1'
_atom_sites_solution_hydrogens mixed
_atom_sites_solution_primary dual
_audit_creation_date 2023-12-02
_audit_creation_method
;
Olex2 1.5
(compiled 2023.08.24 svn.re1ec1418 for OlexSys, GUI svn.r6817)
;
_audit_update_record
;
2024-02-05 deposited with the CCDC.	2024-02-16 downloaded from the CCDC.
;
_cell_angle_alpha 90
_cell_angle_beta 116.6440(10)
_cell_angle_gamma 90
_cell_formula_units_Z 16
_cell_length_a 30.2632(14)
_cell_length_b 17.8811(8)
_cell_length_c 14.5204(7)
_cell_measurement_reflns_used 9844
_cell_measurement_temperature 100.0
_cell_measurement_theta_max 28.26
_cell_measurement_theta_min 2.32
_cell_volume 7023.2(6)
_computing_cell_refinement 'SAINT V8.40A (Bruker, 2019)'
_computing_data_collection 'Bruker Apex 3, Bruker 2019'
_computing_data_reduction 'SAINT V8.40A (Bruker, 2019)'
_computing_molecular_graphics 'Olex2 1.5 (Dolomanov et al., 2009)'
_computing_publication_material 'Olex2 1.5 (Dolomanov et al., 2009)'
_computing_structure_refinement 'XL  (Sheldrick, 2008)'
_computing_structure_solution 'SHELXT 2014/5 (Sheldrick, 2014)'
_diffrn_ambient_temperature 100.00
_diffrn_detector 'Bruker Photon 100 area detector'
_diffrn_detector_area_resol_mean 10.42
_diffrn_detector_type 'CMOS area detector'
_diffrn_measured_fraction_theta_full 0.999
_diffrn_measured_fraction_theta_max 0.996
_diffrn_measurement_device 'three-circle diffractometer'
_diffrn_measurement_device_type 'Bruker D8 Venture'
_diffrn_measurement_method '\w and \f shutterless scans'
_diffrn_radiation_monochromator 'mirror optics'
_diffrn_radiation_probe x-ray
_diffrn_radiation_type MoK\a
_diffrn_radiation_wavelength 0.71073
_diffrn_reflns_av_R_equivalents 0.0390
_diffrn_reflns_av_unetI/netI 0.0417
_diffrn_reflns_Laue_measured_fraction_full 0.999
_diffrn_reflns_Laue_measured_fraction_max 0.996
_diffrn_reflns_limit_h_max 40
_diffrn_reflns_limit_h_min -40
_diffrn_reflns_limit_k_max 23
_diffrn_reflns_limit_k_min -23
_diffrn_reflns_limit_l_max 19
_diffrn_reflns_limit_l_min -19
_diffrn_reflns_number 67828
_diffrn_reflns_point_group_measured_fraction_full 0.994
_diffrn_reflns_point_group_measured_fraction_max 0.981
_diffrn_reflns_theta_full 25.242
_diffrn_reflns_theta_max 28.377
_diffrn_reflns_theta_min 2.278
_diffrn_source 'microfocus sealed X-ray tube'
_diffrn_source_type 'Incoatec I\ms'
_exptl_absorpt_coefficient_mu 0.100
_exptl_absorpt_correction_T_max 0.7457
_exptl_absorpt_correction_T_min 0.7049
_exptl_absorpt_correction_type multi-scan
_exptl_absorpt_process_details
;
SADABS-2016/2 (Bruker,2016/2) was used for absorption correction.
wR2(int) was 0.0705 before and 0.0506 after correction.
The Ratio of minimum to maximum transmission is 0.9453.
The \l/2 correction factor is Not present.
;
_exptl_crystal_colour yellow
_exptl_crystal_colour_primary yellow
_exptl_crystal_density_diffrn 1.386
_exptl_crystal_description block
_exptl_crystal_F_000 3072
_exptl_crystal_size_max 0.47
_exptl_crystal_size_mid 0.42
_exptl_crystal_size_min 0.32
_refine_diff_density_max 0.336
_refine_diff_density_min -0.281
_refine_diff_density_rms 0.047
_refine_ls_abs_structure_details
;
 Flack x determined using 5902 quotients [(I+)-(I-)]/[(I+)+(I-)]
 (Parsons, Flack and Wagner, Acta Cryst. B69 (2013) 249-259).
;
_refine_ls_abs_structure_Flack 0.1(3)
_refine_ls_extinction_method none
_refine_ls_goodness_of_fit_ref 1.010
_refine_ls_hydrogen_treatment mixed
_refine_ls_matrix_type full
_refine_ls_number_parameters 1009
_refine_ls_number_reflns 17263
_refine_ls_number_restraints 2
_refine_ls_restrained_S_all 1.010
_refine_ls_R_factor_all 0.0610
_refine_ls_R_factor_gt 0.0447
_refine_ls_shift/su_max 0.000
_refine_ls_shift/su_mean 0.000
_refine_ls_structure_factor_coef Fsqd
_refine_ls_weighting_details 'w=1/[\s^2^(Fo^2^)+(0.0533P)^2^+2.7787P] where P=(Fo^2^+2Fc^2^)/3'
_refine_ls_weighting_scheme calc
_refine_ls_wR_factor_gt 0.0971
_refine_ls_wR_factor_ref 0.1038
_reflns_Friedel_coverage 0.968
_reflns_Friedel_fraction_full 0.989
_reflns_Friedel_fraction_max 0.966
_reflns_number_gt 14379
_reflns_number_total 17263
_reflns_threshold_expression 'I > 2\s(I)'
_cod_data_source_file d3dt03096b2.cif
_cod_data_source_block mo_ig0215_0m_a
_cod_depositor_comments 'Adding full bibliography for 1571241--1571243.cif.'
_cod_database_code 1571241
_shelx_shelxl_version_number 2019/1
_shelx_space_group_comment
;
The symmetry employed for this shelxl refinement is uniquely defined
by the following loop, which should always be used as a source of
symmetry information in preference to the above space-group names.
They are only intended as comments.
;
_shelx_estimated_absorpt_t_max 0.969
_shelx_estimated_absorpt_t_min 0.955
_olex2_refinement_description
;
1. Fixed Uiso
 At 1.2 times of:
  All C(H) groups, All C(H,H) groups, All N(H) groups
 At 1.5 times of:
  All C(H,H,H) groups
2.a Secondary CH2 refined with riding coordinates:
 C73(H73A,H73B), C54(H54A,H54B), C35(H35A,H35B), C16(H16A,H16B)
2.b Aromatic/amide H refined with riding coordinates:
 N10(H10), C2(H2A), C11(H11), C19(H19), C62(H62), C59(H59), C66(H66), C37(H37),
  C65(H65), C61(H61), C21(H21), C28(H28), C40(H40), C18(H18), C5(H5), C27(H27),
 C56(H56), C38(H38), C75(H75), C68(H68), C47(H47), C43(H43), C23(H23), C42(H42),
  C4(H4A), C24(H24), C30(H30), C8(H8A), C76(H76), C46(H46), C9(H9), C57(H57),
 C49(H49)
2.c Idealised Me refined as rotating group:
 C34(H34A,H34B,H34C), C70(H70A,H70B,H70C), C51(H51A,H51B,H51C), C15(H15A,H15B,
 H15C), C32(H32A,H32B,H32C), C13(H13A,H13B,H13C), C72(H72A,H72B,H72C), C53(H53A,
 H53B,H53C)
;
_olex2_exptl_crystal_mounting_method 'frozen on cryoloop'
_olex2_submission_original_sample_id IG0215
_olex2_submission_special_instructions 'No special instructions were received'

loop_
_space_group_symop_operation_xyz
'x, y, z'
'x, -y, z+1/2'
'x+1/2, y+1/2, z'
'x+1/2, -y+1/2, z+1/2'

loop_
_atom_site_label
_atom_site_type_symbol
_atom_site_fract_x
_atom_site_fract_y
_atom_site_fract_z
_atom_site_U_iso_or_equiv
_atom_site_adp_type
_atom_site_occupancy
_atom_site_site_symmetry_order
_atom_site_calc_flag
_atom_site_refinement_flags_posn
_atom_site_refinement_flags_adp
_atom_site_refinement_flags_occupancy
_atom_site_disorder_assembly
_atom_site_disorder_group
O6 O 0.59097(8) 0.08902(12) 0.96029(15) 0.0218(4) Uani 1 1 d . . . . .
O16 O 0.45276(7) -0.19205(12) 0.22356(14) 0.0224(5) Uani 1 1 d . . . . .
O13 O 0.12224(8) 0.12524(13) 0.20401(15) 0.0219(4) Uani 1 1 d . . . . .
O8 O 0.87932(7) 0.36511(12) 0.78103(15) 0.0212(4) Uani 1 1 d . . . . .
O15 O 0.41603(7) -0.16144(11) 0.05624(14) 0.0193(4) Uani 1 1 d . . . . .
O12 O 0.44652(8) 0.30955(13) 0.20670(16) 0.0271(5) Uani 1 1 d . . . . .
O1 O 0.55392(7) 0.54216(12) 0.75661(15) 0.0245(5) Uani 1 1 d . . . . .
O2 O 0.59145(8) 0.57226(14) 0.92398(16) 0.0285(5) Uani 1 1 d . . . . .
O7 O 0.82965(8) 0.34578(14) 0.61365(16) 0.0312(5) Uani 1 1 d . . . . .
O5 O 0.55118(8) 0.05997(13) 0.79240(15) 0.0253(5) Uani 1 1 d . . . . .
O11 O 0.40460(8) 0.33427(13) 0.03768(16) 0.0258(5) Uani 1 1 d . . . . .
O4 O 0.86961(8) 0.88185(12) 0.75619(15) 0.0251(5) Uani 1 1 d . . . . .
O9 O 0.13350(9) 0.63603(13) 0.24057(17) 0.0320(6) Uani 1 1 d . . . . .
O14 O 0.16934(8) 0.10648(13) 0.37295(15) 0.0287(5) Uani 1 1 d . . . . .
N2 N 0.65181(9) 0.64972(14) 0.59416(17) 0.0171(5) Uani 1 1 d . . . . .
O3 O 0.84883(9) 0.81246(14) 0.61475(18) 0.0375(6) Uani 1 1 d . . . . .
N13 N 0.28022(8) 0.01454(13) 0.31757(17) 0.0190(5) Uani 1 1 d . . . . .
N12 N 0.48275(10) 0.51639(15) 0.49740(19) 0.0214(5) Uani 1 1 d . . . . .
O10 O 0.16316(10) 0.57285(16) 0.38912(18) 0.0453(7) Uani 1 1 d . . . . .
N16 N 0.48540(10) 0.01104(15) 0.53304(19) 0.0207(5) Uani 1 1 d . . . . .
N14 N 0.34697(8) -0.09938(14) 0.37775(17) 0.0156(5) Uani 1 1 d . . . . .
N15 N 0.48126(9) -0.11042(14) 0.55049(19) 0.0225(5) Uani 1 1 d . . . . .
N6 N 0.65627(9) 0.13769(14) 0.63139(17) 0.0175(5) Uani 1 1 d . . . . .
N9 N 0.25845(9) 0.45419(14) 0.30988(17) 0.0203(5) Uani 1 1 d . . . . .
N4 N 0.51516(9) 0.76607(14) 0.48223(19) 0.0209(5) Uani 1 1 d . . . . .
N1 N 0.74669(8) 0.69524(13) 0.67456(16) 0.0169(5) Uani 1 1 d . . . . .
N3 N 0.51625(9) 0.64739(14) 0.44323(19) 0.0212(5) Uani 1 1 d . . . . .
N10 N 0.34797(9) 0.39476(14) 0.37748(17) 0.0181(5) Uani 1 1 d . . . . .
H10 H 0.324474 0.410932 0.392399 0.022 Uiso 1 1 calc R U . . .
N7 N 0.52285(9) 0.14009(14) 0.4870(2) 0.0249(6) Uani 1 1 d . . . . .
N11 N 0.48285(9) 0.39410(14) 0.5070(2) 0.0256(6) Uani 1 1 d . . . . .
N8 N 0.52221(10) 0.26169(15) 0.47061(19) 0.0238(6) Uani 1 1 d . . . . .
C64 C 0.27010(10) -0.00654(15) 0.2209(2) 0.0142(5) Uani 1 1 d . . . . .
C60 C 0.38107(10) -0.11767(15) 0.1649(2) 0.0153(5) Uani 1 1 d . . . . .
N5 N 0.72497(9) 0.24523(15) 0.68216(18) 0.0255(6) Uani 1 1 d . . . . .
C71 C 0.16237(10) 0.10011(16) 0.2848(2) 0.0180(6) Uani 1 1 d . . . . .
C2 C 0.62332(10) 0.61096(15) 0.7169(2) 0.0155(6) Uani 1 1 d . . . . .
H2A H 0.593197 0.594211 0.662144 0.019 Uiso 1 1 calc R U . . .
C36 C 0.57007(10) 0.16333(16) 0.5098(2) 0.0152(6) Uani 1 1 d . . . . .
C11 C 0.78079(10) 0.73197(16) 0.6582(2) 0.0176(6) Uani 1 1 d . . . . .
H11 H 0.784798 0.719561 0.598739 0.021 Uiso 1 1 calc R U . . .
C12 C 0.59098(10) 0.57170(16) 0.8404(2) 0.0185(6) Uani 1 1 d . . . . .
C73 C 0.38885(10) -0.13118(16) 0.4649(2) 0.0159(6) Uani 1 1 d . . . . .
H73A H 0.396586 -0.180741 0.445424 0.019 Uiso 1 1 calc R U . . .
H73B H 0.380037 -0.138667 0.522239 0.019 Uiso 1 1 calc R U . . .
C45 C 0.25995(10) 0.46951(17) 0.2202(2) 0.0180(6) Uani 1 1 d . . . . .
C41 C 0.36850(11) 0.36570(16) 0.1496(2) 0.0192(6) Uani 1 1 d . . . . .
C19 C 0.48840(11) 0.70501(17) 0.4420(2) 0.0234(6) Uani 1 1 d . . . . .
H19 H 0.453467 0.702864 0.415583 0.028 Uiso 1 1 calc R U . . .
C62 C 0.31114(10) -0.03749(15) 0.11127(19) 0.0166(5) Uani 1 1 d . . . . .
H62 H 0.287199 -0.006535 0.059946 0.020 Uiso 1 1 calc R U . . .
C52 C 0.16267(12) 0.58535(18) 0.3066(2) 0.0238(7) Uani 1 1 d . . . . .
C59 C 0.38266(10) -0.12309(15) 0.2616(2) 0.0151(5) Uani 1 1 d . . . . .
H59 H 0.408307 -0.151339 0.313621 0.018 Uiso 1 1 calc R U . . .
C17 C 0.56404(10) 0.67423(16) 0.48883(19) 0.0155(6) Uani 1 1 d . . . . .
C66 C 0.18766(10) 0.04252(16) 0.1549(2) 0.0161(6) Uani 1 1 d . . . . .
H66 H 0.156229 0.052748 0.099169 0.019 Uiso 1 1 calc R U . . .
C54 C 0.39352(11) 0.36737(16) 0.4601(2) 0.0167(6) Uani 1 1 d . . . . .
H54A H 0.401224 0.317520 0.441330 0.020 Uiso 1 1 calc R U . . .
H54B H 0.389188 0.361673 0.523385 0.020 Uiso 1 1 calc R U . . .
C37 C 0.56986(12) 0.23862(18) 0.5002(2) 0.0256(7) Uani 1 1 d . . . . .
H37 H 0.597396 0.269505 0.511740 0.031 Uiso 1 1 calc R U . . .
C31 C 0.58807(11) 0.09131(16) 0.8746(2) 0.0179(6) Uani 1 1 d . . . . .
C67 C 0.19807(10) 0.06347(15) 0.2548(2) 0.0144(5) Uani 1 1 d . . . . .
C65 C 0.22365(10) 0.00673(16) 0.1380(2) 0.0155(6) Uani 1 1 d . . . . .
H65 H 0.217042 -0.008882 0.070511 0.019 Uiso 1 1 calc R U . . .
C58 C 0.34737(10) -0.08790(15) 0.28441(19) 0.0134(5) Uani 1 1 d . . . . .
C61 C 0.34526(10) -0.07412(15) 0.08853(19) 0.0166(5) Uani 1 1 d . . . . .
H61 H 0.344270 -0.069655 0.022439 0.020 Uiso 1 1 calc R U . . .
C21 C 0.62214(10) 0.12053(16) 0.7506(2) 0.0166(6) Uani 1 1 d . . . . .
H21 H 0.595993 0.091950 0.700255 0.020 Uiso 1 1 calc R U . . .
C3 C 0.63044(10) 0.60341(16) 0.8175(2) 0.0177(6) Uani 1 1 d . . . . .
C48 C 0.19459(11) 0.54586(17) 0.2698(2) 0.0196(6) Uani 1 1 d . . . . .
C63 C 0.31027(10) -0.04392(15) 0.20613(19) 0.0150(5) Uani 1 1 d . . . . .
C28 C 0.81420(10) 0.29294(15) 0.8393(2) 0.0162(6) Uani 1 1 d . . . . .
H28 H 0.844497 0.309827 0.893378 0.019 Uiso 1 1 calc R U . . .
C40 C 0.37571(11) 0.36684(16) 0.2501(2) 0.0171(6) Uani 1 1 d . . . . .
H40 H 0.405553 0.347104 0.302478 0.020 Uiso 1 1 calc R U . . .
C39 C 0.34014(10) 0.39643(15) 0.2776(2) 0.0157(6) Uani 1 1 d . . . . .
C18 C 0.56383(11) 0.74732(17) 0.5133(2) 0.0186(6) Uani 1 1 d . . . . .
H18 H 0.591730 0.779217 0.545396 0.022 Uiso 1 1 calc R U . . .
C5 C 0.71067(10) 0.65758(17) 0.8779(2) 0.0214(6) Uani 1 1 d . . . . .
H5 H 0.741069 0.672091 0.933797 0.026 Uiso 1 1 calc R U . . .
C27 C 0.77948(10) 0.25703(16) 0.8612(2) 0.0166(6) Uani 1 1 d . . . . .
H27 H 0.786269 0.247861 0.930699 0.020 Uiso 1 1 calc R U . . .
C74 C 0.43389(10) -0.08218(16) 0.50120(19) 0.0147(5) Uani 1 1 d . . . . .
C56 C 0.43539(12) 0.49543(16) 0.4749(2) 0.0207(6) Uani 1 1 d . . . . .
H56 H 0.407800 0.527472 0.458185 0.025 Uiso 1 1 calc R U . . .
C20 C 0.65752(10) 0.15298(16) 0.7246(2) 0.0157(6) Uani 1 1 d . . . . .
C34 C 0.91377(11) 0.40171(18) 0.7514(2) 0.0241(7) Uani 1 1 d . . . . .
H34A H 0.896884 0.442435 0.703227 0.036 Uiso 1 1 calc R U . . .
H34B H 0.926223 0.365378 0.718186 0.036 Uiso 1 1 calc R U . . .
H34C H 0.941474 0.422064 0.812857 0.036 Uiso 1 1 calc R U . . .
C44 C 0.29661(10) 0.42887(16) 0.1982(2) 0.0187(6) Uani 1 1 d . . . . .
C6 C 0.70395(10) 0.66904(15) 0.7773(2) 0.0169(6) Uani 1 1 d . . . . .
C10 C 0.81071(10) 0.78717(16) 0.7228(2) 0.0182(6) Uani 1 1 d . . . . .
C1 C 0.65969(10) 0.64288(15) 0.6938(2) 0.0150(5) Uani 1 1 d . . . . .
C38 C 0.49566(12) 0.20132(17) 0.4648(2) 0.0261(7) Uani 1 1 d . . . . .
H38 H 0.461374 0.202040 0.446913 0.031 Uiso 1 1 calc R U . . .
C7 C 0.74238(10) 0.71037(15) 0.7612(2) 0.0157(5) Uani 1 1 d . . . . .
C75 C 0.43612(12) -0.00687(17) 0.4900(2) 0.0196(6) Uani 1 1 d . . . . .
H75 H 0.409009 0.026546 0.458617 0.024 Uiso 1 1 calc R U . . .
C70 C 0.48962(11) -0.23229(19) 0.2063(2) 0.0248(7) Uani 1 1 d . . . . .
H70A H 0.473577 -0.271307 0.154481 0.037 Uiso 1 1 calc R U . . .
H70B H 0.513280 -0.255327 0.270895 0.037 Uiso 1 1 calc R U . . .
H70C H 0.507068 -0.197604 0.181661 0.037 Uiso 1 1 calc R U . . .
C69 C 0.41751(10) -0.15859(15) 0.1402(2) 0.0160(6) Uani 1 1 d . . . . .
C55 C 0.43589(10) 0.41958(16) 0.4812(2) 0.0157(5) Uani 1 1 d . . . . .
C68 C 0.24470(10) 0.04832(16) 0.3325(2) 0.0187(6) Uani 1 1 d . . . . .
H68 H 0.251860 0.062855 0.400683 0.022 Uiso 1 1 calc R U . . .
C29 C 0.80398(11) 0.30382(16) 0.7372(2) 0.0177(6) Uani 1 1 d . . . . .
C47 C 0.19510(12) 0.56048(18) 0.1765(2) 0.0253(7) Uani 1 1 d . . . . .
H47 H 0.173147 0.596296 0.130239 0.030 Uiso 1 1 calc R U . . .
C43 C 0.28992(11) 0.42410(18) 0.0972(2) 0.0262(7) Uani 1 1 d . . . . .
H43 H 0.260097 0.442835 0.043583 0.031 Uiso 1 1 calc R U . . .
C23 C 0.66111(10) 0.17326(17) 0.9210(2) 0.0213(6) Uani 1 1 d . . . . .
H23 H 0.662604 0.179944 0.987278 0.026 Uiso 1 1 calc R U . . .
C25 C 0.69541(10) 0.19770(16) 0.8001(2) 0.0169(6) Uani 1 1 d . . . . .
C42 C 0.32476(11) 0.39330(18) 0.0712(2) 0.0266(7) Uani 1 1 d . . . . .
H42 H 0.318968 0.391010 0.001337 0.032 Uiso 1 1 calc R U . . .
C35 C 0.61220(10) 0.10946(16) 0.5446(2) 0.0178(6) Uani 1 1 d . . . . .
H35A H 0.602202 0.061799 0.564542 0.021 Uiso 1 1 calc R U . . .
H35B H 0.619998 0.098968 0.486555 0.021 Uiso 1 1 calc R U . . .
C4 C 0.67446(11) 0.62575(17) 0.8988(2) 0.0227(6) Uani 1 1 d . . . . .
H4A H 0.679726 0.619321 0.967901 0.027 Uiso 1 1 calc R U . . .
C24 C 0.69541(11) 0.20724(17) 0.8960(2) 0.0220(6) Uani 1 1 d . . . . .
H24 H 0.719968 0.238325 0.945800 0.026 Uiso 1 1 calc R U . . .
C51 C 0.48695(12) 0.2815(2) 0.1896(3) 0.0301(7) Uani 1 1 d . . . . .
H51A H 0.475965 0.237553 0.144606 0.045 Uiso 1 1 calc R U . . .
H51B H 0.514430 0.267443 0.255774 0.045 Uiso 1 1 calc R U . . .
H51C H 0.497917 0.320400 0.156988 0.045 Uiso 1 1 calc R U . . .
C16 C 0.60692(10) 0.62438(16) 0.50785(19) 0.0159(6) Uani 1 1 d . . . . .
H16A H 0.599282 0.572963 0.521633 0.019 Uiso 1 1 calc R U . . .
H16B H 0.612128 0.622851 0.445265 0.019 Uiso 1 1 calc R U . . .
C30 C 0.75896(11) 0.27838(18) 0.6622(2) 0.0253(7) Uani 1 1 d . . . . .
H30 H 0.751977 0.285087 0.592067 0.030 Uiso 1 1 calc R U . . .
C8 C 0.77250(12) 0.76337(18) 0.8319(2) 0.0235(7) Uani 1 1 d . . . . .
H8A H 0.769467 0.772479 0.893307 0.028 Uiso 1 1 calc R U . . .
C76 C 0.51041(11) -0.05216(17) 0.5668(2) 0.0242(6) Uani 1 1 d . . . . .
H76 H 0.545480 -0.055081 0.599084 0.029 Uiso 1 1 calc R U . . .
C14 C 0.84442(11) 0.82729(17) 0.6909(2) 0.0203(6) Uani 1 1 d . . . . .
C46 C 0.22784(12) 0.52241(19) 0.1519(2) 0.0261(7) Uani 1 1 d . . . . .
H46 H 0.228655 0.532039 0.088341 0.031 Uiso 1 1 calc R U . . .
C26 C 0.73439(10) 0.23420(16) 0.7810(2) 0.0172(6) Uani 1 1 d . . . . .
C15 C 0.90114(12) 0.92586(19) 0.7256(2) 0.0303(8) Uani 1 1 d . . . . .
H15A H 0.881245 0.947419 0.657266 0.045 Uiso 1 1 calc R U . . .
H15B H 0.926865 0.893713 0.723366 0.045 Uiso 1 1 calc R U . . .
H15C H 0.916610 0.966159 0.775609 0.045 Uiso 1 1 calc R U . . .
C50 C 0.40735(11) 0.33520(16) 0.1229(2) 0.0194(6) Uani 1 1 d . . . . .
C9 C 0.80681(11) 0.80263(18) 0.8125(2) 0.0231(7) Uani 1 1 d . . . . .
H9 H 0.827254 0.839397 0.859523 0.028 Uiso 1 1 calc R U . . .
C57 C 0.50918(12) 0.45442(18) 0.5149(3) 0.0270(7) Uani 1 1 d . . . . .
H57 H 0.543303 0.453598 0.531300 0.032 Uiso 1 1 calc R U . . .
C49 C 0.22621(10) 0.49122(17) 0.3319(2) 0.0217(6) Uani 1 1 d . . . . .
H49 H 0.224865 0.479324 0.394373 0.026 Uiso 1 1 calc R U . . .
C32 C 0.51403(12) 0.0219(2) 0.8115(2) 0.0284(7) Uani 1 1 d . . . . .
H32A H 0.488074 0.003003 0.746259 0.043 Uiso 1 1 calc R U . . .
H32B H 0.499565 0.056873 0.842368 0.043 Uiso 1 1 calc R U . . .
H32C H 0.529222 -0.020012 0.858663 0.043 Uiso 1 1 calc R U . . .
C13 C 0.51275(11) 0.51308(19) 0.7706(2) 0.0272(7) Uani 1 1 d . . . . .
H13A H 0.487733 0.493114 0.705085 0.041 Uiso 1 1 calc R U . . .
H13B H 0.498239 0.553331 0.794057 0.041 Uiso 1 1 calc R U . . .
H13C H 0.524387 0.473107 0.822274 0.041 Uiso 1 1 calc R U . . .
C22 C 0.62449(10) 0.12923(16) 0.8474(2) 0.0180(6) Uani 1 1 d . . . . .
C33 C 0.83823(11) 0.33948(17) 0.7023(2) 0.0194(6) Uani 1 1 d . . . . .
C72 C 0.08710(11) 0.16321(19) 0.2299(2) 0.0252(7) Uani 1 1 d . . . . .
H72A H 0.059386 0.181424 0.166739 0.038 Uiso 1 1 calc R U . . .
H72B H 0.103321 0.205587 0.275353 0.038 Uiso 1 1 calc R U . . .
H72C H 0.074768 0.128345 0.265100 0.038 Uiso 1 1 calc R U . . .
C53 C 0.10358(14) 0.6796(2) 0.2750(3) 0.0389(9) Uani 1 1 d . . . . .
H53A H 0.084941 0.717080 0.222751 0.058 Uiso 1 1 calc R U . . .
H53B H 0.124979 0.704685 0.339865 0.058 Uiso 1 1 calc R U . . .
H53C H 0.080515 0.646511 0.285898 0.058 Uiso 1 1 calc R U . . .
H6 H 0.6757(12) 0.1648(17) 0.618(2) 0.021(8) Uiso 1 1 d . . . . .
H12 H 0.4934(17) 0.561(3) 0.488(3) 0.064(14) Uiso 1 1 d . . . . .
H8 H 0.5123(16) 0.311(3) 0.473(3) 0.055(13) Uiso 1 1 d . . . . .
H4 H 0.5056(13) 0.810(2) 0.502(3) 0.029(9) Uiso 1 1 d . . . . .
H16 H 0.4971(14) 0.053(2) 0.525(3) 0.033(10) Uiso 1 1 d . . . . .
H14 H 0.3296(12) -0.0658(18) 0.393(2) 0.022(8) Uiso 1 1 d . . . . .
H2 H 0.6791(12) 0.6551(18) 0.587(2) 0.025(8) Uiso 1 1 d . . . . .

loop_
_atom_site_aniso_label
_atom_site_aniso_U_11
_atom_site_aniso_U_22
_atom_site_aniso_U_33
_atom_site_aniso_U_23
_atom_site_aniso_U_13
_atom_site_aniso_U_12
O6 0.0227(11) 0.0260(11) 0.0213(10) 0.0037(8) 0.0141(9) -0.0019(9)
O16 0.0181(10) 0.0322(12) 0.0180(10) 0.0023(8) 0.0090(8) 0.0124(9)
O13 0.0161(10) 0.0324(12) 0.0182(10) 0.0014(8) 0.0087(8) 0.0088(9)
O8 0.0147(10) 0.0300(12) 0.0201(10) 0.0012(8) 0.0089(8) -0.0086(9)
O15 0.0179(10) 0.0248(11) 0.0174(9) -0.0012(8) 0.0098(8) 0.0025(8)
O12 0.0226(11) 0.0394(13) 0.0215(10) -0.0044(9) 0.0118(9) 0.0109(10)
O1 0.0182(11) 0.0361(12) 0.0198(10) 0.0014(9) 0.0091(9) -0.0112(9)
O2 0.0219(11) 0.0478(14) 0.0174(10) 0.0031(9) 0.0102(9) -0.0098(10)
O7 0.0260(12) 0.0504(15) 0.0185(10) -0.0005(10) 0.0111(9) -0.0166(11)
O5 0.0187(11) 0.0368(13) 0.0215(10) 0.0016(9) 0.0100(9) -0.0114(9)
O11 0.0276(12) 0.0315(12) 0.0230(11) -0.0050(9) 0.0156(9) 0.0028(9)
O4 0.0278(13) 0.0306(12) 0.0240(11) -0.0082(9) 0.0179(10) -0.0170(10)
O9 0.0349(14) 0.0403(14) 0.0288(12) 0.0083(10) 0.0213(11) 0.0196(11)
O14 0.0242(12) 0.0470(14) 0.0182(10) 0.0034(10) 0.0125(9) 0.0146(10)
N2 0.0117(12) 0.0273(13) 0.0139(11) -0.0012(9) 0.0072(9) -0.0020(10)
O3 0.0493(15) 0.0453(14) 0.0324(12) -0.0147(11) 0.0313(11) -0.0262(12)
N13 0.0158(11) 0.0249(12) 0.0150(11) -0.0020(9) 0.0058(9) 0.0038(10)
N12 0.0211(13) 0.0209(13) 0.0225(13) 0.0001(10) 0.0100(11) -0.0029(11)
O10 0.0515(16) 0.0676(18) 0.0301(12) 0.0164(12) 0.0299(12) 0.0357(14)
N16 0.0191(13) 0.0190(13) 0.0251(13) -0.0023(10) 0.0109(11) -0.0029(10)
N14 0.0117(12) 0.0224(12) 0.0135(11) 0.0025(9) 0.0063(9) 0.0036(10)
N15 0.0143(12) 0.0218(13) 0.0282(13) 0.0018(10) 0.0067(10) 0.0010(10)
N6 0.0131(12) 0.0239(13) 0.0177(11) -0.0028(9) 0.0089(10) -0.0056(10)
N9 0.0162(12) 0.0270(13) 0.0186(11) -0.0022(10) 0.0087(9) 0.0020(10)
N4 0.0200(13) 0.0193(13) 0.0238(13) 0.0020(10) 0.0103(11) 0.0038(10)
N1 0.0130(11) 0.0224(12) 0.0161(11) 0.0000(9) 0.0070(9) -0.0020(9)
N3 0.0147(12) 0.0216(13) 0.0256(13) 0.0000(10) 0.0074(10) -0.0023(10)
N10 0.0136(12) 0.0265(13) 0.0169(11) 0.0015(10) 0.0092(9) 0.0031(10)
N7 0.0158(13) 0.0230(13) 0.0365(15) 0.0018(11) 0.0121(11) 0.0001(10)
N11 0.0170(13) 0.0227(14) 0.0388(15) -0.0023(11) 0.0140(12) -0.0001(10)
N8 0.0271(15) 0.0205(13) 0.0214(13) -0.0006(10) 0.0089(11) 0.0057(11)
C64 0.0148(13) 0.0138(13) 0.0152(12) 0.0004(10) 0.0078(10) 0.0004(10)
C60 0.0117(13) 0.0184(14) 0.0163(12) -0.0018(10) 0.0068(10) 0.0001(10)
N5 0.0228(13) 0.0357(15) 0.0178(12) 0.0008(10) 0.0089(10) -0.0112(11)
C71 0.0160(14) 0.0217(15) 0.0180(13) 0.0034(11) 0.0091(11) 0.0038(11)
C2 0.0126(13) 0.0162(13) 0.0165(12) -0.0003(10) 0.0056(10) -0.0014(10)
C36 0.0152(14) 0.0199(14) 0.0117(12) -0.0029(10) 0.0072(10) -0.0036(11)
C11 0.0152(13) 0.0227(15) 0.0158(13) 0.0017(11) 0.0078(11) 0.0017(11)
C12 0.0154(14) 0.0227(15) 0.0166(13) 0.0044(11) 0.0065(11) -0.0014(11)
C73 0.0156(14) 0.0203(14) 0.0133(12) 0.0034(11) 0.0078(10) 0.0027(11)
C45 0.0133(13) 0.0256(15) 0.0146(12) -0.0061(11) 0.0059(11) -0.0012(11)
C41 0.0179(14) 0.0199(14) 0.0218(14) -0.0070(11) 0.0105(11) -0.0004(11)
C19 0.0158(14) 0.0266(16) 0.0268(15) 0.0066(12) 0.0087(12) 0.0032(12)
C62 0.0134(13) 0.0191(14) 0.0139(12) 0.0030(10) 0.0029(10) 0.0050(11)
C52 0.0203(15) 0.0314(17) 0.0208(14) -0.0015(13) 0.0103(12) 0.0057(13)
C59 0.0098(13) 0.0171(13) 0.0158(12) -0.0008(10) 0.0033(10) 0.0007(10)
C17 0.0155(14) 0.0215(14) 0.0116(12) 0.0004(10) 0.0081(10) -0.0018(11)
C66 0.0137(14) 0.0191(14) 0.0151(13) 0.0036(10) 0.0061(11) 0.0000(11)
C54 0.0167(14) 0.0188(14) 0.0164(12) 0.0032(11) 0.0090(11) 0.0007(11)
C37 0.0199(16) 0.0231(16) 0.0309(16) -0.0005(13) 0.0090(13) -0.0031(12)
C31 0.0172(14) 0.0174(14) 0.0207(14) 0.0041(11) 0.0098(12) 0.0010(11)
C67 0.0136(13) 0.0145(13) 0.0167(13) 0.0024(10) 0.0082(11) 0.0019(10)
C65 0.0149(14) 0.0195(14) 0.0127(12) -0.0010(10) 0.0065(11) 0.0012(11)
C58 0.0123(13) 0.0156(13) 0.0120(12) -0.0019(10) 0.0051(10) -0.0029(10)
C61 0.0158(13) 0.0221(14) 0.0121(12) -0.0014(10) 0.0065(10) 0.0014(11)
C21 0.0132(13) 0.0181(14) 0.0175(13) 0.0001(11) 0.0059(11) -0.0012(11)
C3 0.0165(14) 0.0192(14) 0.0182(13) 0.0026(11) 0.0086(11) -0.0023(11)
C48 0.0160(14) 0.0261(16) 0.0186(13) -0.0034(11) 0.0094(11) 0.0016(12)
C63 0.0118(13) 0.0185(13) 0.0137(12) -0.0028(10) 0.0047(10) 0.0000(10)
C28 0.0109(13) 0.0186(14) 0.0179(13) -0.0016(11) 0.0053(10) -0.0025(11)
C40 0.0155(14) 0.0162(14) 0.0204(13) -0.0018(11) 0.0088(11) -0.0001(11)
C39 0.0154(14) 0.0170(13) 0.0164(13) -0.0037(10) 0.0086(11) -0.0041(11)
C18 0.0164(15) 0.0209(15) 0.0178(13) 0.0007(11) 0.0070(11) -0.0020(11)
C5 0.0148(13) 0.0327(16) 0.0140(12) 0.0004(11) 0.0041(10) -0.0057(12)
C27 0.0167(14) 0.0188(14) 0.0145(12) 0.0002(10) 0.0073(11) -0.0022(11)
C74 0.0138(13) 0.0195(14) 0.0112(12) 0.0000(10) 0.0060(10) 0.0030(11)
C56 0.0182(15) 0.0207(15) 0.0217(14) 0.0009(11) 0.0078(12) 0.0023(12)
C20 0.0131(13) 0.0183(14) 0.0155(13) 0.0009(11) 0.0062(10) 0.0019(11)
C34 0.0170(14) 0.0319(17) 0.0260(15) 0.0024(13) 0.0119(12) -0.0084(13)
C44 0.0155(14) 0.0230(15) 0.0193(13) -0.0032(11) 0.0093(11) 0.0006(11)
C6 0.0152(13) 0.0207(14) 0.0163(13) 0.0011(11) 0.0084(11) 0.0003(11)
C10 0.0150(14) 0.0229(14) 0.0181(13) 0.0010(11) 0.0088(11) -0.0021(11)
C1 0.0127(13) 0.0173(13) 0.0158(13) 0.0003(10) 0.0073(11) 0.0010(10)
C38 0.0217(16) 0.0274(16) 0.0303(16) 0.0011(13) 0.0126(13) 0.0025(13)
C7 0.0129(13) 0.0191(14) 0.0147(12) 0.0034(11) 0.0058(10) 0.0003(11)
C75 0.0172(15) 0.0210(15) 0.0222(14) 0.0005(12) 0.0103(12) 0.0020(12)
C70 0.0210(16) 0.0329(17) 0.0230(15) 0.0034(13) 0.0121(13) 0.0138(13)
C69 0.0122(13) 0.0181(14) 0.0174(13) -0.0026(11) 0.0063(11) -0.0008(11)
C55 0.0158(14) 0.0207(14) 0.0110(12) 0.0005(10) 0.0065(10) 0.0030(11)
C68 0.0189(14) 0.0259(15) 0.0128(12) -0.0019(11) 0.0086(11) 0.0029(11)
C29 0.0144(14) 0.0193(14) 0.0191(13) 0.0003(11) 0.0074(11) -0.0039(11)
C47 0.0260(17) 0.0303(17) 0.0212(14) 0.0063(12) 0.0122(13) 0.0095(13)
C43 0.0190(15) 0.0388(18) 0.0175(14) -0.0045(13) 0.0053(12) 0.0070(13)
C23 0.0222(15) 0.0282(16) 0.0163(13) -0.0007(12) 0.0112(12) -0.0052(12)
C25 0.0155(14) 0.0199(14) 0.0156(12) 0.0021(11) 0.0073(10) -0.0019(11)
C42 0.0246(16) 0.0389(18) 0.0152(13) -0.0064(13) 0.0078(12) 0.0069(13)
C35 0.0154(14) 0.0216(14) 0.0184(13) -0.0041(11) 0.0092(11) -0.0017(11)
C4 0.0222(15) 0.0334(16) 0.0135(12) 0.0027(11) 0.0089(11) -0.0061(12)
C24 0.0193(15) 0.0287(16) 0.0172(13) -0.0028(12) 0.0075(11) -0.0090(12)
C51 0.0232(16) 0.0417(19) 0.0285(16) -0.0072(14) 0.0142(13) 0.0105(14)
C16 0.0133(13) 0.0226(14) 0.0114(12) -0.0030(10) 0.0052(10) -0.0030(11)
C30 0.0229(16) 0.0377(18) 0.0151(13) 0.0029(12) 0.0082(12) -0.0107(13)
C8 0.0241(16) 0.0333(18) 0.0177(14) -0.0057(12) 0.0135(12) -0.0093(13)
C76 0.0133(14) 0.0263(16) 0.0302(16) 0.0004(13) 0.0073(12) 0.0025(12)
C14 0.0187(15) 0.0252(15) 0.0186(14) -0.0012(12) 0.0098(12) -0.0047(12)
C46 0.0291(17) 0.0341(18) 0.0215(14) 0.0053(13) 0.0170(13) 0.0076(14)
C26 0.0172(14) 0.0194(14) 0.0165(13) -0.0003(11) 0.0089(11) -0.0031(11)
C15 0.0335(19) 0.0350(18) 0.0304(17) -0.0063(14) 0.0214(15) -0.0181(15)
C50 0.0175(14) 0.0209(15) 0.0203(14) -0.0062(11) 0.0090(11) 0.0001(11)
C9 0.0230(16) 0.0285(17) 0.0215(14) -0.0071(12) 0.0132(13) -0.0104(13)
C57 0.0187(15) 0.0293(17) 0.0357(17) -0.0055(14) 0.0147(13) -0.0034(13)
C49 0.0189(15) 0.0304(16) 0.0188(14) -0.0012(12) 0.0112(12) 0.0000(12)
C32 0.0192(16) 0.0397(19) 0.0274(16) 0.0055(14) 0.0113(13) -0.0118(13)
C13 0.0175(15) 0.0393(18) 0.0255(15) 0.0038(14) 0.0103(12) -0.0121(14)
C22 0.0155(14) 0.0214(14) 0.0182(13) 0.0024(11) 0.0086(11) -0.0014(11)
C33 0.0163(15) 0.0220(15) 0.0186(14) 0.0004(12) 0.0067(12) -0.0028(12)
C72 0.0177(15) 0.0383(18) 0.0214(14) 0.0024(13) 0.0105(12) 0.0114(13)
C53 0.045(2) 0.046(2) 0.0375(19) 0.0101(17) 0.0295(17) 0.0275(18)

loop_
_atom_type_symbol
_atom_type_description
_atom_type_scat_dispersion_real
_atom_type_scat_dispersion_imag
_atom_type_scat_source
C C 0.0033 0.0016 'International Tables Vol C Tables 4.2.6.8 and 6.1.1.4'
H H 0.0000 0.0000 'International Tables Vol C Tables 4.2.6.8 and 6.1.1.4'
N N 0.0061 0.0033 'International Tables Vol C Tables 4.2.6.8 and 6.1.1.4'
O O 0.0106 0.0060 'International Tables Vol C Tables 4.2.6.8 and 6.1.1.4'

loop_
_geom_angle_atom_site_label_1
_geom_angle_atom_site_label_2
_geom_angle_atom_site_label_3
_geom_angle
_geom_angle_site_symmetry_1
_geom_angle_site_symmetry_3
_geom_angle_publ_flag
C69 O16 C70 115.5(2) . . ?
C71 O13 C72 114.6(2) . . ?
C33 O8 C34 114.7(2) . . ?
C50 O12 C51 115.8(2) . . ?
C12 O1 C13 115.9(2) . . ?
C31 O5 C32 115.9(2) . . ?
C14 O4 C15 115.0(2) . . ?
C52 O9 C53 115.8(2) . . ?
C1 N2 C16 122.7(2) . . ?
C1 N2 H2 114(2) . . ?
C16 N2 H2 119(2) . . ?
C68 N13 C64 118.2(2) . . ?
C56 N12 H12 128(3) . . ?
C57 N12 C56 107.1(3) . . ?
C57 N12 H12 123(3) . . ?
C75 N16 H16 125(2) . . ?
C76 N16 C75 107.1(3) . . ?
C76 N16 H16 126(2) . . ?
C73 N14 H14 116(2) . . ?
C58 N14 C73 122.0(2) . . ?
C58 N14 H14 114(2) . . ?
C76 N15 C74 105.1(2) . . ?
C20 N6 C35 122.4(2) . . ?
C20 N6 H6 113(2) . . ?
C35 N6 H6 118(2) . . ?
C49 N9 C45 118.4(2) . . ?
C19 N4 C18 107.2(3) . . ?
C19 N4 H4 128(2) . . ?
C18 N4 H4 123(2) . . ?
C11 N1 C7 118.3(2) . . ?
C19 N3 C17 105.0(2) . . ?
C54 N10 H10 118.8 . . ?
C39 N10 H10 118.8 . . ?
C39 N10 C54 122.4(2) . . ?
C38 N7 C36 105.9(3) . . ?
C57 N11 C55 105.3(3) . . ?
C37 N8 H8 126(3) . . ?
C38 N8 C37 107.3(3) . . ?
C38 N8 H8 125(3) . . ?
N13 C64 C65 121.3(2) . . ?
N13 C64 C63 117.2(2) . . ?
C65 C64 C63 121.5(2) . . ?
C59 C60 C61 120.5(2) . . ?
C59 C60 C69 120.9(2) . . ?
C61 C60 C69 118.5(2) . . ?
C30 N5 C26 119.0(2) . . ?
O13 C71 C67 112.7(2) . . ?
O14 C71 O13 124.0(3) . . ?
O14 C71 C67 123.3(2) . . ?
C3 C2 H2A 119.2 . . ?
C3 C2 C1 121.5(2) . . ?
C1 C2 H2A 119.2 . . ?
N7 C36 C35 121.5(2) . . ?
C37 C36 N7 108.6(3) . . ?
C37 C36 C35 129.8(3) . . ?
N1 C11 H11 118.2 . . ?
N1 C11 C10 123.7(2) . . ?
C10 C11 H11 118.2 . . ?
O1 C12 C3 112.1(2) . . ?
O2 C12 O1 123.0(2) . . ?
O2 C12 C3 124.9(3) . . ?
N14 C73 H73A 109.2 . . ?
N14 C73 H73B 109.2 . . ?
N14 C73 C74 112.2(2) . . ?
H73A C73 H73B 107.9 . . ?
C74 C73 H73A 109.2 . . ?
C74 C73 H73B 109.2 . . ?
N9 C45 C44 117.5(3) . . ?
N9 C45 C46 120.5(3) . . ?
C46 C45 C44 122.0(3) . . ?
C40 C41 C42 120.2(3) . . ?
C40 C41 C50 120.7(3) . . ?
C42 C41 C50 119.1(3) . . ?
N4 C19 H19 124.0 . . ?
N3 C19 N4 112.0(3) . . ?
N3 C19 H19 124.0 . . ?
C61 C62 H62 118.5 . . ?
C61 C62 C63 123.0(2) . . ?
C63 C62 H62 118.5 . . ?
O9 C52 C48 113.4(3) . . ?
O10 C52 O9 123.3(3) . . ?
O10 C52 C48 123.3(3) . . ?
C60 C59 H59 119.2 . . ?
C60 C59 C58 121.6(2) . . ?
C58 C59 H59 119.2 . . ?
N3 C17 C16 121.2(2) . . ?
C18 C17 N3 109.5(3) . . ?
C18 C17 C16 129.2(3) . . ?
C67 C66 H66 120.5 . . ?
C65 C66 H66 120.5 . . ?
C65 C66 C67 118.9(3) . . ?
N10 C54 H54A 109.3 . . ?
N10 C54 H54B 109.3 . . ?
N10 C54 C55 111.5(2) . . ?
H54A C54 H54B 108.0 . . ?
C55 C54 H54A 109.3 . . ?
C55 C54 H54B 109.3 . . ?
N8 C37 H37 126.6 . . ?
C36 C37 N8 106.7(3) . . ?
C36 C37 H37 126.6 . . ?
O6 C31 O5 123.4(3) . . ?
O6 C31 C22 124.6(3) . . ?
O5 C31 C22 112.0(2) . . ?
C66 C67 C71 124.8(2) . . ?
C68 C67 C71 117.2(2) . . ?
C68 C67 C66 118.0(2) . . ?
C64 C65 H65 120.2 . . ?
C66 C65 C64 119.6(2) . . ?
C66 C65 H65 120.2 . . ?
N14 C58 C59 120.7(2) . . ?
N14 C58 C63 121.1(2) . . ?
C59 C58 C63 118.1(2) . . ?
C60 C61 H61 120.9 . . ?
C62 C61 C60 118.2(2) . . ?
C62 C61 H61 120.9 . . ?
C20 C21 H21 119.1 . . ?
C22 C21 H21 119.1 . . ?
C22 C21 C20 121.7(3) . . ?
C2 C3 C12 120.8(2) . . ?
C4 C3 C2 120.4(2) . . ?
C4 C3 C12 118.8(2) . . ?
C47 C48 C52 124.0(3) . . ?
C49 C48 C52 118.4(3) . . ?
C49 C48 C47 117.6(3) . . ?
C62 C63 C64 119.0(2) . . ?
C62 C63 C58 118.5(2) . . ?
C58 C63 C64 122.5(2) . . ?
C27 C28 H28 120.6 . . ?
C27 C28 C29 118.8(3) . . ?
C29 C28 H28 120.6 . . ?
C41 C40 H40 119.1 . . ?
C41 C40 C39 121.9(3) . . ?
C39 C40 H40 119.1 . . ?
N10 C39 C40 120.3(3) . . ?
N10 C39 C44 121.7(2) . . ?
C40 C39 C44 118.0(2) . . ?
N4 C18 H18 126.9 . . ?
C17 C18 N4 106.2(3) . . ?
C17 C18 H18 126.9 . . ?
C6 C5 H5 119.0 . . ?
C4 C5 H5 119.0 . . ?
C4 C5 C6 122.1(2) . . ?
C28 C27 H27 119.9 . . ?
C28 C27 C26 120.2(3) . . ?
C26 C27 H27 119.9 . . ?
N15 C74 C73 122.5(2) . . ?
C75 C74 N15 109.2(3) . . ?
C75 C74 C73 128.3(3) . . ?
N12 C56 H56 126.9 . . ?
C55 C56 N12 106.1(3) . . ?
C55 C56 H56 126.9 . . ?
N6 C20 C21 119.7(3) . . ?
N6 C20 C25 122.0(2) . . ?
C21 C20 C25 118.2(2) . . ?
O8 C34 H34A 109.5 . . ?
O8 C34 H34B 109.5 . . ?
O8 C34 H34C 109.5 . . ?
H34A C34 H34B 109.5 . . ?
H34A C34 H34C 109.5 . . ?
H34B C34 H34C 109.5 . . ?
C39 C44 C45 122.4(2) . . ?
C43 C44 C45 119.4(3) . . ?
C43 C44 C39 118.2(3) . . ?
C5 C6 C1 118.9(2) . . ?
C5 C6 C7 118.8(2) . . ?
C1 C6 C7 122.3(2) . . ?
C11 C10 C14 117.8(2) . . ?
C11 C10 C9 118.3(3) . . ?
C9 C10 C14 123.9(3) . . ?
N2 C1 C2 120.4(2) . . ?
N2 C1 C6 121.7(2) . . ?
C2 C1 C6 117.9(2) . . ?
N7 C38 N8 111.5(3) . . ?
N7 C38 H38 124.3 . . ?
N8 C38 H38 124.3 . . ?
N1 C7 C6 117.3(2) . . ?
N1 C7 C8 121.3(2) . . ?
C8 C7 C6 121.5(2) . . ?
N16 C75 H75 126.9 . . ?
C74 C75 N16 106.2(3) . . ?
C74 C75 H75 126.9 . . ?
O16 C70 H70A 109.5 . . ?
O16 C70 H70B 109.5 . . ?
O16 C70 H70C 109.5 . . ?
H70A C70 H70B 109.5 . . ?
H70A C70 H70C 109.5 . . ?
H70B C70 H70C 109.5 . . ?
O16 C69 C60 112.1(2) . . ?
O15 C69 O16 123.3(2) . . ?
O15 C69 C60 124.7(2) . . ?
N11 C55 C54 122.2(2) . . ?
C56 C55 N11 109.1(3) . . ?
C56 C55 C54 128.6(3) . . ?
N13 C68 C67 124.0(2) . . ?
N13 C68 H68 118.0 . . ?
C67 C68 H68 118.0 . . ?
C28 C29 C33 124.8(3) . . ?
C30 C29 C28 117.6(3) . . ?
C30 C29 C33 117.6(2) . . ?
C48 C47 H47 120.5 . . ?
C46 C47 C48 119.1(3) . . ?
C46 C47 H47 120.5 . . ?
C44 C43 H43 118.5 . . ?
C42 C43 C44 122.9(3) . . ?
C42 C43 H43 118.5 . . ?
C24 C23 H23 120.7 . . ?
C24 C23 C22 118.7(3) . . ?
C22 C23 H23 120.7 . . ?
C20 C25 C26 122.6(2) . . ?
C24 C25 C20 118.3(2) . . ?
C24 C25 C26 119.1(2) . . ?
C41 C42 H42 120.7 . . ?
C43 C42 C41 118.6(3) . . ?
C43 C42 H42 120.7 . . ?
N6 C35 C36 112.4(2) . . ?
N6 C35 H35A 109.1 . . ?
N6 C35 H35B 109.1 . . ?
C36 C35 H35A 109.1 . . ?
C36 C35 H35B 109.1 . . ?
H35A C35 H35B 107.9 . . ?
C3 C4 H4A 120.5 . . ?
C5 C4 C3 119.1(2) . . ?
C5 C4 H4A 120.5 . . ?
C23 C24 C25 122.8(3) . . ?
C23 C24 H24 118.6 . . ?
C25 C24 H24 118.6 . . ?
O12 C51 H51A 109.5 . . ?
O12 C51 H51B 109.5 . . ?
O12 C51 H51C 109.5 . . ?
H51A C51 H51B 109.5 . . ?
H51A C51 H51C 109.5 . . ?
H51B C51 H51C 109.5 . . ?
N2 C16 C17 111.9(2) . . ?
N2 C16 H16A 109.2 . . ?
N2 C16 H16B 109.2 . . ?
C17 C16 H16A 109.2 . . ?
C17 C16 H16B 109.2 . . ?
H16A C16 H16B 107.9 . . ?
N5 C30 C29 124.1(3) . . ?
N5 C30 H30 118.0 . . ?
C29 C30 H30 118.0 . . ?
C7 C8 H8A 120.1 . . ?
C9 C8 C7 119.8(3) . . ?
C9 C8 H8A 120.1 . . ?
N16 C76 H76 123.8 . . ?
N15 C76 N16 112.5(3) . . ?
N15 C76 H76 123.8 . . ?
O4 C14 C10 112.7(2) . . ?
O3 C14 O4 123.4(3) . . ?
O3 C14 C10 123.9(3) . . ?
C45 C46 H46 119.9 . . ?
C47 C46 C45 120.2(3) . . ?
C47 C46 H46 119.9 . . ?
N5 C26 C27 120.3(2) . . ?
N5 C26 C25 117.3(2) . . ?
C27 C26 C25 122.4(2) . . ?
O4 C15 H15A 109.5 . . ?
O4 C15 H15B 109.5 . . ?
O4 C15 H15C 109.5 . . ?
H15A C15 H15B 109.5 . . ?
H15A C15 H15C 109.5 . . ?
H15B C15 H15C 109.5 . . ?
O12 C50 C41 111.5(2) . . ?
O11 C50 O12 123.6(3) . . ?
O11 C50 C41 124.9(3) . . ?
C10 C9 H9 120.7 . . ?
C8 C9 C10 118.6(3) . . ?
C8 C9 H9 120.7 . . ?
N12 C57 H57 123.8 . . ?
N11 C57 N12 112.3(3) . . ?
N11 C57 H57 123.8 . . ?
N9 C49 C48 124.2(3) . . ?
N9 C49 H49 117.9 . . ?
C48 C49 H49 117.9 . . ?
O5 C32 H32A 109.5 . . ?
O5 C32 H32B 109.5 . . ?
O5 C32 H32C 109.5 . . ?
H32A C32 H32B 109.5 . . ?
H32A C32 H32C 109.5 . . ?
H32B C32 H32C 109.5 . . ?
O1 C13 H13A 109.5 . . ?
O1 C13 H13B 109.5 . . ?
O1 C13 H13C 109.5 . . ?
H13A C13 H13B 109.5 . . ?
H13A C13 H13C 109.5 . . ?
H13B C13 H13C 109.5 . . ?
C21 C22 C31 120.7(3) . . ?
C21 C22 C23 120.3(3) . . ?
C23 C22 C31 119.0(2) . . ?
O8 C33 C29 112.2(2) . . ?
O7 C33 O8 123.8(3) . . ?
O7 C33 C29 123.9(3) . . ?
O13 C72 H72A 109.5 . . ?
O13 C72 H72B 109.5 . . ?
O13 C72 H72C 109.5 . . ?
H72A C72 H72B 109.5 . . ?
H72A C72 H72C 109.5 . . ?
H72B C72 H72C 109.5 . . ?
O9 C53 H53A 109.5 . . ?
O9 C53 H53B 109.5 . . ?
O9 C53 H53C 109.5 . . ?
H53A C53 H53B 109.5 . . ?
H53A C53 H53C 109.5 . . ?
H53B C53 H53C 109.5 . . ?

loop_
_geom_bond_atom_site_label_1
_geom_bond_atom_site_label_2
_geom_bond_distance
_geom_bond_site_symmetry_2
_geom_bond_publ_flag
O6 C31 1.208(3) . ?
O16 C70 1.441(3) . ?
O16 C69 1.342(3) . ?
O13 C71 1.332(3) . ?
O13 C72 1.446(3) . ?
O8 C34 1.450(3) . ?
O8 C33 1.337(3) . ?
O15 C69 1.201(3) . ?
O12 C51 1.443(4) . ?
O12 C50 1.342(4) . ?
O1 C12 1.339(3) . ?
O1 C13 1.446(3) . ?
O2 C12 1.207(3) . ?
O7 C33 1.198(3) . ?
O5 C31 1.338(4) . ?
O5 C32 1.443(3) . ?
O11 C50 1.203(3) . ?
O4 C14 1.336(3) . ?
O4 C15 1.452(3) . ?
O9 C52 1.327(4) . ?
O9 C53 1.443(4) . ?
O14 C71 1.206(3) . ?
N2 C1 1.362(3) . ?
N2 C16 1.447(3) . ?
N2 H2 0.89(3) . ?
O3 C14 1.201(3) . ?
N13 C64 1.349(3) . ?
N13 C68 1.333(3) . ?
N12 C56 1.372(4) . ?
N12 C57 1.323(4) . ?
N12 H12 0.89(5) . ?
O10 C52 1.213(4) . ?
N16 C75 1.371(4) . ?
N16 C76 1.326(4) . ?
N16 H16 0.86(4) . ?
N14 C73 1.447(3) . ?
N14 C58 1.376(3) . ?
N14 H14 0.89(3) . ?
N15 C74 1.379(4) . ?
N15 C76 1.316(4) . ?
N6 C20 1.365(3) . ?
N6 C35 1.454(4) . ?
N6 H6 0.85(3) . ?
N9 C45 1.352(3) . ?
N9 C49 1.331(3) . ?
N4 C19 1.329(4) . ?
N4 C18 1.375(4) . ?
N4 H4 0.92(4) . ?
N1 C11 1.332(3) . ?
N1 C7 1.348(3) . ?
N3 C19 1.326(4) . ?
N3 C17 1.379(4) . ?
N10 H10 0.8800 . ?
N10 C54 1.448(4) . ?
N10 C39 1.361(3) . ?
N7 C36 1.378(4) . ?
N7 C38 1.320(4) . ?
N11 C55 1.375(4) . ?
N11 C57 1.315(4) . ?
N8 C37 1.370(4) . ?
N8 C38 1.326(4) . ?
N8 H8 0.93(4) . ?
C64 C65 1.402(4) . ?
C64 C63 1.485(4) . ?
C60 C59 1.386(3) . ?
C60 C61 1.391(4) . ?
C60 C69 1.495(4) . ?
N5 C30 1.327(4) . ?
N5 C26 1.347(3) . ?
C71 C67 1.486(4) . ?
C2 H2A 0.9500 . ?
C2 C3 1.385(4) . ?
C2 C1 1.407(4) . ?
C36 C37 1.353(4) . ?
C36 C35 1.494(4) . ?
C11 H11 0.9500 . ?
C11 C10 1.383(4) . ?
C12 C3 1.488(4) . ?
C73 H73A 0.9900 . ?
C73 H73B 0.9900 . ?
C73 C74 1.503(4) . ?
C45 C44 1.476(4) . ?
C45 C46 1.399(4) . ?
C41 C40 1.375(4) . ?
C41 C42 1.393(4) . ?
C41 C50 1.496(4) . ?
C19 H19 0.9500 . ?
C62 H62 0.9500 . ?
C62 C61 1.382(4) . ?
C62 C63 1.394(4) . ?
C52 C48 1.477(4) . ?
C59 H59 0.9500 . ?
C59 C58 1.402(4) . ?
C17 C18 1.355(4) . ?
C17 C16 1.494(4) . ?
C66 H66 0.9500 . ?
C66 C67 1.391(4) . ?
C66 C65 1.377(4) . ?
C54 H54A 0.9900 . ?
C54 H54B 0.9900 . ?
C54 C55 1.502(4) . ?
C37 H37 0.9500 . ?
C31 C22 1.490(4) . ?
C67 C68 1.382(4) . ?
C65 H65 0.9500 . ?
C58 C63 1.424(4) . ?
C61 H61 0.9500 . ?
C21 H21 0.9500 . ?
C21 C20 1.409(4) . ?
C21 C22 1.385(4) . ?
C3 C4 1.384(4) . ?
C48 C47 1.386(4) . ?
C48 C49 1.382(4) . ?
C28 H28 0.9500 . ?
C28 C27 1.384(4) . ?
C28 C29 1.386(4) . ?
C40 H40 0.9500 . ?
C40 C39 1.408(4) . ?
C39 C44 1.428(4) . ?
C18 H18 0.9500 . ?
C5 H5 0.9500 . ?
C5 C6 1.397(4) . ?
C5 C4 1.384(4) . ?
C27 H27 0.9500 . ?
C27 C26 1.399(4) . ?
C74 C75 1.362(4) . ?
C56 H56 0.9500 . ?
C56 C55 1.359(4) . ?
C20 C25 1.424(4) . ?
C34 H34A 0.9800 . ?
C34 H34B 0.9800 . ?
C34 H34C 0.9800 . ?
C44 C43 1.390(4) . ?
C6 C1 1.424(4) . ?
C6 C7 1.483(4) . ?
C10 C14 1.481(4) . ?
C10 C9 1.387(4) . ?
C38 H38 0.9500 . ?
C7 C8 1.395(4) . ?
C75 H75 0.9500 . ?
C70 H70A 0.9800 . ?
C70 H70B 0.9800 . ?
C70 H70C 0.9800 . ?
C68 H68 0.9500 . ?
C29 C30 1.385(4) . ?
C29 C33 1.486(4) . ?
C47 H47 0.9500 . ?
C47 C46 1.375(4) . ?
C43 H43 0.9500 . ?
C43 C42 1.383(4) . ?
C23 H23 0.9500 . ?
C23 C24 1.385(4) . ?
C23 C22 1.388(4) . ?
C25 C24 1.403(4) . ?
C25 C26 1.479(4) . ?
C42 H42 0.9500 . ?
C35 H35A 0.9900 . ?
C35 H35B 0.9900 . ?
C4 H4A 0.9500 . ?
C24 H24 0.9500 . ?
C51 H51A 0.9800 . ?
C51 H51B 0.9800 . ?
C51 H51C 0.9800 . ?
C16 H16A 0.9900 . ?
C16 H16B 0.9900 . ?
C30 H30 0.9500 . ?
C8 H8A 0.9500 . ?
C8 C9 1.383(4) . ?
C76 H76 0.9500 . ?
C46 H46 0.9500 . ?
C15 H15A 0.9800 . ?
C15 H15B 0.9800 . ?
C15 H15C 0.9800 . ?
C9 H9 0.9500 . ?
C57 H57 0.9500 . ?
C49 H49 0.9500 . ?
C32 H32A 0.9800 . ?
C32 H32B 0.9800 . ?
C32 H32C 0.9800 . ?
C13 H13A 0.9800 . ?
C13 H13B 0.9800 . ?
C13 H13C 0.9800 . ?
C72 H72A 0.9800 . ?
C72 H72B 0.9800 . ?
C72 H72C 0.9800 . ?
C53 H53A 0.9800 . ?
C53 H53B 0.9800 . ?
C53 H53C 0.9800 . ?

loop_
_geom_torsion_atom_site_label_1
_geom_torsion_atom_site_label_2
_geom_torsion_atom_site_label_3
_geom_torsion_atom_site_label_4
_geom_torsion
_geom_torsion_site_symmetry_1
_geom_torsion_site_symmetry_2
_geom_torsion_site_symmetry_3
_geom_torsion_site_symmetry_4
_geom_torsion_publ_flag
O6 C31 C22 C21 171.1(3) . . . . ?
O6 C31 C22 C23 -8.6(4) . . . . ?
O13 C71 C67 C66 -13.0(4) . . . . ?
O13 C71 C67 C68 168.0(3) . . . . ?
O1 C12 C3 C2 10.0(4) . . . . ?
O1 C12 C3 C4 -170.4(3) . . . . ?
O2 C12 C3 C2 -169.7(3) . . . . ?
O2 C12 C3 C4 9.9(5) . . . . ?
O5 C31 C22 C21 -9.2(4) . . . . ?
O5 C31 C22 C23 171.1(3) . . . . ?
O9 C52 C48 C47 1.1(5) . . . . ?
O9 C52 C48 C49 -179.4(3) . . . . ?
O14 C71 C67 C66 167.3(3) . . . . ?
O14 C71 C67 C68 -11.7(4) . . . . ?
N13 C64 C65 C66 0.6(4) . . . . ?
N13 C64 C63 C62 -152.0(3) . . . . ?
N13 C64 C63 C58 29.7(4) . . . . ?
N12 C56 C55 N11 -0.2(3) . . . . ?
N12 C56 C55 C54 -177.5(3) . . . . ?
O10 C52 C48 C47 -178.8(3) . . . . ?
O10 C52 C48 C49 0.8(5) . . . . ?
N14 C73 C74 N15 -152.6(2) . . . . ?
N14 C73 C74 C75 25.2(4) . . . . ?
N14 C58 C63 C64 1.6(4) . . . . ?
N14 C58 C63 C62 -176.7(2) . . . . ?
N15 C74 C75 N16 -0.1(3) . . . . ?
N6 C20 C25 C24 -176.6(3) . . . . ?
N6 C20 C25 C26 3.5(4) . . . . ?
N9 C45 C44 C39 -22.7(4) . . . . ?
N9 C45 C44 C43 159.9(3) . . . . ?
N9 C45 C46 C47 1.4(5) . . . . ?
N1 C11 C10 C14 -175.5(3) . . . . ?
N1 C11 C10 C9 3.4(4) . . . . ?
N1 C7 C8 C9 1.5(5) . . . . ?
N3 C17 C18 N4 -0.1(3) . . . . ?
N3 C17 C16 N2 -152.9(2) . . . . ?
N10 C54 C55 N11 -142.7(3) . . . . ?
N10 C54 C55 C56 34.3(4) . . . . ?
N10 C39 C44 C45 6.6(4) . . . . ?
N10 C39 C44 C43 -176.0(3) . . . . ?
N7 C36 C37 N8 -0.4(3) . . . . ?
N7 C36 C35 N6 -135.6(3) . . . . ?
C64 N13 C68 C67 -0.4(4) . . . . ?
C60 C59 C58 N14 174.2(2) . . . . ?
C60 C59 C58 C63 -2.0(4) . . . . ?
C71 C67 C68 N13 178.8(3) . . . . ?
C2 C3 C4 C5 1.7(5) . . . . ?
C36 N7 C38 N8 0.9(3) . . . . ?
C11 N1 C7 C6 179.7(2) . . . . ?
C11 N1 C7 C8 0.4(4) . . . . ?
C11 C10 C14 O4 176.7(3) . . . . ?
C11 C10 C14 O3 -3.4(5) . . . . ?
C11 C10 C9 C8 -1.4(5) . . . . ?
C12 C3 C4 C5 -177.9(3) . . . . ?
C73 N14 C58 C59 16.1(4) . . . . ?
C73 N14 C58 C63 -167.8(3) . . . . ?
C73 C74 C75 N16 -178.1(2) . . . . ?
C45 N9 C49 C48 -1.4(5) . . . . ?
C45 C44 C43 C42 173.7(3) . . . . ?
C41 C40 C39 N10 178.2(3) . . . . ?
C41 C40 C39 C44 -2.8(4) . . . . ?
C19 N4 C18 C17 0.6(3) . . . . ?
C19 N3 C17 C18 -0.5(3) . . . . ?
C19 N3 C17 C16 177.7(2) . . . . ?
C52 C48 C47 C46 177.3(3) . . . . ?
C52 C48 C49 N9 -176.6(3) . . . . ?
C59 C60 C61 C62 -0.9(4) . . . . ?
C59 C60 C69 O16 -6.6(4) . . . . ?
C59 C60 C69 O15 173.7(3) . . . . ?
C59 C58 C63 C64 177.7(2) . . . . ?
C59 C58 C63 C62 -0.6(4) . . . . ?
C17 N3 C19 N4 0.8(3) . . . . ?
C66 C67 C68 N13 -0.3(4) . . . . ?
C54 N10 C39 C40 3.8(4) . . . . ?
C54 N10 C39 C44 -175.1(3) . . . . ?
C37 N8 C38 N7 -1.1(4) . . . . ?
C37 C36 C35 N6 40.5(4) . . . . ?
C67 C66 C65 C64 -1.2(4) . . . . ?
C65 C64 C63 C62 27.6(4) . . . . ?
C65 C64 C63 C58 -150.7(3) . . . . ?
C65 C66 C67 C71 -177.9(3) . . . . ?
C65 C66 C67 C68 1.1(4) . . . . ?
C58 N14 C73 C74 63.6(3) . . . . ?
C61 C60 C59 C58 2.8(4) . . . . ?
C61 C60 C69 O16 173.7(2) . . . . ?
C61 C60 C69 O15 -6.0(4) . . . . ?
C61 C62 C63 C64 -175.9(3) . . . . ?
C61 C62 C63 C58 2.5(4) . . . . ?
C21 C20 C25 C24 -0.2(4) . . . . ?
C21 C20 C25 C26 179.9(3) . . . . ?
C3 C2 C1 N2 -180.0(3) . . . . ?
C3 C2 C1 C6 -1.4(4) . . . . ?
C48 C47 C46 C45 0.2(5) . . . . ?
C63 C64 C65 C66 -179.1(3) . . . . ?
C63 C62 C61 C60 -1.8(4) . . . . ?
C28 C27 C26 N5 1.7(4) . . . . ?
C28 C27 C26 C25 -178.1(3) . . . . ?
C28 C29 C30 N5 0.9(5) . . . . ?
C28 C29 C33 O8 -4.4(4) . . . . ?
C28 C29 C33 O7 176.9(3) . . . . ?
C40 C41 C42 C43 2.4(5) . . . . ?
C40 C41 C50 O12 1.5(4) . . . . ?
C40 C41 C50 O11 -177.6(3) . . . . ?
C40 C39 C44 C45 -172.4(3) . . . . ?
C40 C39 C44 C43 5.1(4) . . . . ?
C39 N10 C54 C55 70.0(3) . . . . ?
C39 C44 C43 C42 -3.8(5) . . . . ?
C18 N4 C19 N3 -0.9(3) . . . . ?
C18 C17 C16 N2 24.8(4) . . . . ?
C5 C6 C1 N2 -177.4(3) . . . . ?
C5 C6 C1 C2 4.1(4) . . . . ?
C5 C6 C7 N1 153.2(3) . . . . ?
C5 C6 C7 C8 -27.5(4) . . . . ?
C27 C28 C29 C30 0.5(4) . . . . ?
C27 C28 C29 C33 -178.2(3) . . . . ?
C74 N15 C76 N16 0.9(3) . . . . ?
C56 N12 C57 N11 -0.9(4) . . . . ?
C20 N6 C35 C36 62.7(3) . . . . ?
C20 C21 C22 C31 -177.0(3) . . . . ?
C20 C21 C22 C23 2.7(4) . . . . ?
C20 C25 C24 C23 2.0(5) . . . . ?
C20 C25 C26 N5 21.3(4) . . . . ?
C20 C25 C26 C27 -158.8(3) . . . . ?
C34 O8 C33 O7 -0.2(4) . . . . ?
C34 O8 C33 C29 -179.0(2) . . . . ?
C44 C45 C46 C47 -178.3(3) . . . . ?
C44 C43 C42 C41 0.1(5) . . . . ?
C6 C5 C4 C3 1.1(5) . . . . ?
C6 C7 C8 C9 -177.8(3) . . . . ?
C1 N2 C16 C17 73.0(3) . . . . ?
C1 C2 C3 C12 178.1(3) . . . . ?
C1 C2 C3 C4 -1.5(4) . . . . ?
C1 C6 C7 N1 -29.0(4) . . . . ?
C1 C6 C7 C8 150.3(3) . . . . ?
C38 N7 C36 C37 -0.3(3) . . . . ?
C38 N7 C36 C35 176.6(3) . . . . ?
C38 N8 C37 C36 0.9(3) . . . . ?
C7 N1 C11 C10 -2.9(4) . . . . ?
C7 C6 C1 N2 4.8(4) . . . . ?
C7 C6 C1 C2 -173.7(2) . . . . ?
C7 C8 C9 C10 -0.9(5) . . . . ?
C75 N16 C76 N15 -0.9(3) . . . . ?
C70 O16 C69 O15 0.2(4) . . . . ?
C70 O16 C69 C60 -179.5(2) . . . . ?
C69 C60 C59 C58 -177.0(3) . . . . ?
C69 C60 C61 C62 178.9(2) . . . . ?
C55 N11 C57 N12 0.8(4) . . . . ?
C68 N13 C64 C65 0.2(4) . . . . ?
C68 N13 C64 C63 179.9(2) . . . . ?
C29 C28 C27 C26 -1.8(4) . . . . ?
C47 C48 C49 N9 3.0(5) . . . . ?
C42 C41 C40 C39 -0.9(4) . . . . ?
C42 C41 C50 O12 -178.7(3) . . . . ?
C42 C41 C50 O11 2.2(5) . . . . ?
C35 N6 C20 C21 20.1(4) . . . . ?
C35 N6 C20 C25 -163.6(3) . . . . ?
C35 C36 C37 N8 -176.9(3) . . . . ?
C4 C5 C6 C1 -4.0(4) . . . . ?
C4 C5 C6 C7 173.9(3) . . . . ?
C24 C23 C22 C31 178.8(3) . . . . ?
C24 C23 C22 C21 -0.9(4) . . . . ?
C24 C25 C26 N5 -158.6(3) . . . . ?
C24 C25 C26 C27 21.3(4) . . . . ?
C51 O12 C50 O11 1.4(4) . . . . ?
C51 O12 C50 C41 -177.7(3) . . . . ?
C16 N2 C1 C2 -0.8(4) . . . . ?
C16 N2 C1 C6 -179.3(3) . . . . ?
C16 C17 C18 N4 -178.0(2) . . . . ?
C30 N5 C26 C27 -0.4(4) . . . . ?
C30 N5 C26 C25 179.5(3) . . . . ?
C30 C29 C33 O8 176.9(3) . . . . ?
C30 C29 C33 O7 -1.9(5) . . . . ?
C76 N16 C75 C74 0.6(3) . . . . ?
C76 N15 C74 C73 177.7(2) . . . . ?
C76 N15 C74 C75 -0.4(3) . . . . ?
C14 C10 C9 C8 177.4(3) . . . . ?
C46 C45 C44 C39 157.0(3) . . . . ?
C46 C45 C44 C43 -20.5(4) . . . . ?
C26 N5 C30 C29 -0.9(5) . . . . ?
C26 C25 C24 C23 -178.1(3) . . . . ?
C15 O4 C14 O3 3.5(5) . . . . ?
C15 O4 C14 C10 -176.6(3) . . . . ?
C50 C41 C40 C39 178.9(3) . . . . ?
C50 C41 C42 C43 -177.4(3) . . . . ?
C9 C10 C14 O4 -2.1(4) . . . . ?
C9 C10 C14 O3 177.8(3) . . . . ?
C57 N12 C56 C55 0.6(3) . . . . ?
C57 N11 C55 C54 177.2(3) . . . . ?
C57 N11 C55 C56 -0.3(3) . . . . ?
C49 N9 C45 C44 178.9(3) . . . . ?
C49 N9 C45 C46 -0.8(4) . . . . ?
C49 C48 C47 C46 -2.3(5) . . . . ?
C32 O5 C31 O6 -0.3(4) . . . . ?
C32 O5 C31 C22 -180.0(3) . . . . ?
C13 O1 C12 O2 2.5(4) . . . . ?
C13 O1 C12 C3 -177.2(3) . . . . ?
C22 C21 C20 N6 174.4(3) . . . . ?
C22 C21 C20 C25 -2.1(4) . . . . ?
C22 C23 C24 C25 -1.5(5) . . . . ?
C33 C29 C30 N5 179.7(3) . . . . ?
C72 O13 C71 O14 1.4(4) . . . . ?
C72 O13 C71 C67 -178.3(2) . . . . ?
C53 O9 C52 O10 3.4(5) . . . . ?
C53 O9 C52 C48 -176.4(3) . . . . ?
